data_2008793
loop_
_publ_author_name
'Degen, Alexander'
'Bolte, Michael'

_publ_section_title
;
 2-(p-Toluoyl)benzoic acid
;
_journal_issue 8
_journal_name_full 'Acta Crystallographica Section C'
_journal_page_first 1306
_journal_page_last 1308
_journal_paper_doi 10.1107/S0108270199006150
_journal_volume 55
_journal_year 1999
_chemical_formula_sum 'C15 H12 O3'
_chemical_formula_weight 240.25
_chemical_name_systematic
;
2-(4-Methylbenzoyl)benzoic acid
;
_space_group_IT_number 14
_symmetry_cell_setting monoclinic
_symmetry_space_group_name_Hall '-P 2ybc'
_symmetry_space_group_name_H-M 'P 1 21/c 1'
_audit_creation_method SHELXL-97
_cell_angle_alpha 90.00
_cell_angle_beta 93.17(3)
_cell_angle_gamma 90.00
_cell_formula_units_Z 4
_cell_length_a 11.124(2)
_cell_length_b 14.780(3)
_cell_length_c 7.1290(10)
_cell_measurement_reflns_used 3050
_cell_measurement_temperature 173(2)
_cell_measurement_theta_max 25
_cell_measurement_theta_min 1
_cell_volume 1170.3(4)
_computing_cell_refinement SMART
_computing_data_collection 'SMART (Siemens, 1995)'
_computing_data_reduction 'SAINT (Siemens, 1995)'
_computing_molecular_graphics 'XP in SHELXTL-Plus (Sheldrick, 1991)'
_computing_structure_refinement 'SHELXL97 (Sheldrick, 1997)'
_computing_structure_solution 'SHELXS97 (Sheldrick, 1990)'
_diffrn_ambient_temperature 173(2)
_diffrn_measured_fraction_theta_full 1.000
_diffrn_measured_fraction_theta_max 1.000
_diffrn_measurement_device_type 'Siemens CCD three-circle'
_diffrn_measurement_method \w
_diffrn_radiation_monochromator graphite
_diffrn_radiation_source 'fine-focus sealed tube'
_diffrn_radiation_type MoK\a
_diffrn_radiation_wavelength 0.71073
_diffrn_reflns_av_R_equivalents 0.084
_diffrn_reflns_av_sigmaI/netI 0.0844
_diffrn_reflns_limit_h_max 14
_diffrn_reflns_limit_h_min -14
_diffrn_reflns_limit_k_max 18
_diffrn_reflns_limit_k_min -18
_diffrn_reflns_limit_l_max 9
_diffrn_reflns_limit_l_min -9
_diffrn_reflns_number 21945
_diffrn_reflns_theta_full 27.10
_diffrn_reflns_theta_max 27.10
_diffrn_reflns_theta_min 1.83
_diffrn_standards_decay_% 0
_diffrn_standards_interval_time 1200
_diffrn_standards_number 72
_exptl_absorpt_coefficient_mu 0.095
_exptl_absorpt_correction_T_max 0.991
_exptl_absorpt_correction_T_min 0.972
_exptl_absorpt_correction_type empirical
_exptl_absorpt_process_details '(SADABS; Sheldrick, 1996)'
_exptl_crystal_colour colourless
_exptl_crystal_density_diffrn 1.364
_exptl_crystal_density_method 'not measured'
_exptl_crystal_description plate
_exptl_crystal_F_000 504
_exptl_crystal_size_max 0.30
_exptl_crystal_size_mid 0.18
_exptl_crystal_size_min 0.10
_refine_diff_density_max 0.238
_refine_diff_density_min -0.239
_refine_ls_extinction_coef 0.025(3)
_refine_ls_extinction_method SHELXL97
_refine_ls_goodness_of_fit_ref 1.032
_refine_ls_hydrogen_treatment mixed
_refine_ls_matrix_type full
_refine_ls_number_parameters 166
_refine_ls_number_reflns 2584
_refine_ls_number_restraints 0
_refine_ls_restrained_S_all 1.032
_refine_ls_R_factor_all 0.134
_refine_ls_R_factor_gt 0.058
_refine_ls_shift/su_max <0.001
_refine_ls_shift/su_mean 0.000
_refine_ls_structure_factor_coef Fsqd
_refine_ls_weighting_details 'calc w = 1/[\s^2^(Fo^2^)+(0.0422P)^2^+0.5211P] where P = (Fo^2^+2Fc^2^)/3'
_refine_ls_weighting_scheme calc
_refine_ls_wR_factor_ref 0.128
_reflns_number_gt 1428
_reflns_number_total 2584
_reflns_threshold_expression I>2\s(I)
_cod_data_source_file jz1357.cif
_cod_data_source_block ad9
_cod_depositor_comments
;
The following automatic conversions were performed:
'_symmetry_cell_setting' value 'Monoclinic' changed to 'monoclinic'
according to '/home/saulius/struct/CIF-dictionaries/cif_core.dic'
dictionary named 'cif_core.dic' version 2.4.1 from 2010-06-29.

Automatic conversion script
Id: cif_fix_enum 1527 2010-12-29 10:47:43Z saulius 

The following automatic conversions were performed:

'_symmetry_cell_setting' value 'Monoclinic' changed to 'monoclinic'
according to /home/saulius/struct/CIF-dictionaries/cif_core.dic
dictionary named 'cif_core.dic' version 2.4.1 from 2010-06-29.

Automatic conversion script
Id: cif_fix_values 1715 2011-07-08 13:25:40Z adriana 
;
_cod_original_sg_symbol_H-M 'P 21/c'
_cod_database_code 2008793
_cod_database_fobs_code 2008793

loop_
_symmetry_equiv_pos_as_xyz
'x, y, z'
'-x, y+1/2, -z+1/2'
'-x, -y, -z'
'x, -y-1/2, z-1/2'

loop_
_atom_site_label
_atom_site_fract_x
_atom_site_fract_y
_atom_site_fract_z
_atom_site_U_iso_or_equiv
_atom_site_adp_type
_atom_site_calc_flag
_atom_site_refinement_flags
_atom_site_occupancy
_atom_site_disorder_assembly
_atom_site_disorder_group
_atom_site_type_symbol
C1 0.7091(2) 0.52661(18) 0.8825(3) 0.0250(6) Uani d . 1 . . C
O1 0.71033(15) 0.44543(12) 0.9135(2) 0.0330(5) Uani d . 1 . . O
C11 0.6081(2) 0.57203(17) 0.7748(3) 0.0244(6) Uani d . 1 . . C
C12 0.6186(2) 0.65836(18) 0.7017(4) 0.0357(7) Uani d . 1 . . C
H12 0.6929 0.6899 0.7185 0.043 Uiso calc R 1 . . H
C13 0.5212(2) 0.69926(19) 0.6038(4) 0.0411(8) Uani d . 1 . . C
H13 0.5303 0.7581 0.5529 0.049 Uiso calc R 1 . . H
C14 0.4115(2) 0.65537(18) 0.5795(3) 0.0310(7) Uani d . 1 . . C
C141 0.3047(2) 0.7004(2) 0.4760(4) 0.0417(8) Uani d . 1 . . C
H14A 0.3209 0.7652 0.4625 0.062 Uiso calc R 1 . . H
H14B 0.2327 0.6920 0.5472 0.062 Uiso calc R 1 . . H
H14C 0.2917 0.6730 0.3513 0.062 Uiso calc R 1 . . H
C15 0.4016(2) 0.56878(19) 0.6525(4) 0.0353(7) Uani d . 1 . . C
H15 0.3270 0.5376 0.6371 0.042 Uiso calc R 1 . . H
C16 0.4988(2) 0.52689(19) 0.7479(4) 0.0324(6) Uani d . 1 . . C
H16 0.4905 0.4672 0.7948 0.039 Uiso calc R 1 . . H
C21 0.8080(2) 0.58520(16) 0.9764(3) 0.0234(6) Uani d . 1 . . C
C22 0.9244(2) 0.59399(16) 0.9123(3) 0.0222(6) Uani d . 1 . . C
C221 0.9548(2) 0.55514(16) 0.7274(3) 0.0232(6) Uani d . 1 . . C
O221 0.87650(15) 0.52002(12) 0.6207(2) 0.0315(5) Uani d . 1 . . O
O222 1.06726(15) 0.56213(13) 0.6894(2) 0.0345(5) Uani d . 1 . . O
H222 1.0783 0.5361 0.5870 0.041 Uiso calc R 1 . . H
C23 1.0137(2) 0.63954(17) 1.0205(3) 0.0264(6) Uani d . 1 . . C
H23 1.0929 0.6441 0.9779 0.032 Uiso calc R 1 . . H
C24 0.9862(2) 0.67832(16) 1.1908(3) 0.0285(6) Uani d . 1 . . C
H24 1.0469 0.7092 1.2648 0.034 Uiso calc R 1 . . H
C25 0.8709(2) 0.67201(17) 1.2525(3) 0.0285(6) Uani d . 1 . . C
H25 0.8521 0.6992 1.3680 0.034 Uiso calc R 1 . . H
C26 0.7825(2) 0.62597(17) 1.1457(3) 0.0273(6) Uani d . 1 . . C
H26 0.7033 0.6222 1.1889 0.033 Uiso calc R 1 . . H

loop_
_atom_site_aniso_label
_atom_site_aniso_U_11
_atom_site_aniso_U_22
_atom_site_aniso_U_33
_atom_site_aniso_U_12
_atom_site_aniso_U_13
_atom_site_aniso_U_23
C1 0.0238(14) 0.0294(16) 0.0222(13) -0.0014(11) 0.0060(10) -0.0042(12)
O1 0.0298(11) 0.0247(11) 0.0444(11) -0.0002(8) 0.0010(8) -0.0002(9)
C11 0.0224(14) 0.0277(15) 0.0231(13) -0.0006(11) 0.0012(10) -0.0046(11)
C12 0.0277(15) 0.0347(18) 0.0435(16) -0.0111(12) -0.0082(13) 0.0052(13)
C13 0.0438(18) 0.0322(17) 0.0459(17) -0.0064(14) -0.0105(15) 0.0097(14)
C14 0.0298(15) 0.0370(17) 0.0259(13) 0.0021(13) -0.0028(11) -0.0022(13)
C141 0.0384(17) 0.0461(19) 0.0391(16) 0.0066(15) -0.0099(14) -0.0010(14)
C15 0.0236(15) 0.0420(19) 0.0397(16) -0.0069(13) -0.0023(12) 0.0005(14)
C16 0.0286(15) 0.0327(16) 0.0358(14) -0.0046(12) 0.0025(12) 0.0031(12)
C21 0.0228(14) 0.0190(14) 0.0281(13) 0.0019(10) -0.0020(11) 0.0019(11)
C22 0.0244(14) 0.0178(13) 0.0240(12) 0.0027(10) -0.0017(11) 0.0022(10)
C221 0.0195(13) 0.0228(14) 0.0270(13) 0.0030(11) -0.0007(11) 0.0045(11)
O221 0.0237(10) 0.0431(11) 0.0275(9) -0.0026(8) -0.0001(8) -0.0060(9)
O222 0.0235(10) 0.0477(13) 0.0329(10) -0.0032(9) 0.0059(8) -0.0116(9)
C23 0.0236(14) 0.0244(15) 0.0307(14) 0.0022(11) -0.0020(11) 0.0037(12)
C24 0.0290(15) 0.0226(15) 0.0325(15) 0.0030(11) -0.0105(12) -0.0040(11)
C25 0.0340(16) 0.0255(15) 0.0255(13) 0.0045(12) -0.0023(12) -0.0039(11)
C26 0.0272(14) 0.0262(15) 0.0286(14) 0.0021(12) 0.0025(11) 0.0005(12)

loop_
_atom_type_symbol
_atom_type_description
_atom_type_scat_dispersion_real
_atom_type_scat_dispersion_imag
_atom_type_scat_source
C C 0.0033 0.0016 'International Tables Vol C Tables 4.2.6.8 and 6.1.1.4'
H H 0.0000 0.0000 'International Tables Vol C Tables 4.2.6.8 and 6.1.1.4'
O O 0.0106 0.0060 'International Tables Vol C Tables 4.2.6.8 and 6.1.1.4'

loop_
_geom_angle_atom_site_label_1
_geom_angle_atom_site_label_2
_geom_angle_atom_site_label_3
_geom_angle
_geom_angle_publ_flag
O1 C1 C11 122.6(2) y
O1 C1 C21 118.6(2) y
C11 C1 C21 118.5(2) y
C12 C11 C16 118.8(2) ?
C12 C11 C1 122.2(2) ?
C16 C11 C1 119.0(2) ?
C11 C12 C13 120.5(3) ?
C14 C13 C12 121.0(3) ?
C13 C14 C15 118.2(2) ?
C13 C14 C141 121.1(2) ?
C15 C14 C141 120.7(2) ?
C14 C15 C16 121.2(3) ?
C15 C16 C11 120.3(3) ?
C26 C21 C22 118.6(2) ?
C26 C21 C1 116.7(2) ?
C22 C21 C1 124.5(2) ?
C23 C22 C21 120.4(2) ?
C23 C22 C221 119.0(2) ?
C21 C22 C221 120.6(2) ?
O221 C221 O222 123.9(2) y
O221 C221 C22 121.2(2) y
O222 C221 C22 114.9(2) y
C24 C23 C22 119.8(2) ?
C25 C24 C23 120.1(2) ?
C24 C25 C26 120.1(2) ?
C25 C26 C21 121.0(2) ?

loop_
_geom_bond_atom_site_label_1
_geom_bond_atom_site_label_2
_geom_bond_site_symmetry_2
_geom_bond_distance
_geom_bond_publ_flag
C1 O1 . 1.220(3) y
C1 C11 . 1.485(3) y
C1 C21 . 1.525(3) y
C11 C12 . 1.386(3) ?
C11 C16 . 1.391(3) ?
C12 C13 . 1.394(4) ?
C13 C14 . 1.385(4) ?
C14 C15 . 1.388(4) ?
C14 C141 . 1.517(3) ?
C15 C16 . 1.390(4) ?
C21 C26 . 1.392(3) ?
C21 C22 . 1.403(3) ?
C22 C23 . 1.396(3) ?
C22 C221 . 1.493(3) y
C221 O221 . 1.238(3) y
C221 O222 . 1.299(3) y
C23 C24 . 1.392(3) ?
C24 C25 . 1.382(3) ?
C25 C26 . 1.388(3) ?

loop_
_geom_hbond_atom_site_label_D
_geom_hbond_atom_site_label_H
_geom_hbond_atom_site_label_A
_geom_hbond_site_symmetry_A
_geom_hbond_distance_DH
_geom_hbond_distance_HA
_geom_hbond_distance_DA
_geom_hbond_angle_DHA
O222 H222 O221 3_766 0.84 1.79 2.628(2) 172.0
C141 H14C O1 3_666 0.98 2.57 3.512(3) 160.2
C23 H23 O1 3_767 0.95 2.64 3.326(3) 129.9
C141 H14A O1 2_656 0.98 2.83 3.712(3) 149.5

loop_
_geom_torsion_atom_site_label_1
_geom_torsion_atom_site_label_2
_geom_torsion_atom_site_label_3
_geom_torsion_atom_site_label_4
_geom_torsion
_geom_torsion_publ_flag
O1 C1 C11 C12 -164.3(2) y
C21 C1 C11 C12 22.8(3) ?
O1 C1 C11 C16 16.3(4) y
C21 C1 C11 C16 -156.6(2) ?
C16 C11 C12 C13 0.3(4) ?
C1 C11 C12 C13 -179.1(2) ?
C11 C12 C13 C14 0.9(4) ?
C12 C13 C14 C15 -1.1(4) ?
C12 C13 C14 C141 178.9(3) ?
C13 C14 C15 C16 0.1(4) ?
C141 C14 C15 C16 -179.9(3) ?
C14 C15 C16 C11 1.1(4) ?
C12 C11 C16 C15 -1.3(4) ?
C1 C11 C16 C15 178.1(2) ?
O1 C1 C21 C26 -94.0(3) y
C11 C1 C21 C26 79.3(3) ?
O1 C1 C21 C22 80.3(3) y
C11 C1 C21 C22 -106.5(3) ?
C26 C21 C22 C23 2.6(3) ?
C1 C21 C22 C23 -171.6(2) ?
C26 C21 C22 C221 -177.2(2) ?
C1 C21 C22 C221 8.6(3) ?
C23 C22 C221 O221 -174.7(2) ?
C21 C22 C221 O221 5.1(4) y
C23 C22 C221 O222 4.7(3) y
C21 C22 C221 O222 -175.4(2) ?
C21 C22 C23 C24 -1.5(4) ?
C221 C22 C23 C24 178.3(2) ?
C22 C23 C24 C25 -0.2(4) ?
C23 C24 C25 C26 0.8(4) ?
C24 C25 C26 C21 0.3(4) ?
C22 C21 C26 C25 -2.0(4) ?
C1 C21 C26 C25 172.6(2) ?

loop_
_cod_related_entry_id
_cod_related_entry_database
_cod_related_entry_code
1 ChemSpider 59933
